data_7010115
loop_
_publ_author_name
'Charmant, Jonathan P. H.'
'Crawford, Paul'
'King, Philip J.'
'Quesada-Pato, Roberto'
'Sappa, Enrico'

_publ_section_title
;
 Acid promoted formation of tri- and penta-ruthenium allenylidene
 complexes
;
_journal_issue 23
_journal_name_full 'Journal of the Chemical Society, Dalton Transactions'
_journal_page_first 4390
_journal_paper_doi 10.1039/b006146h
_journal_year 2000
_chemical_formula_sum 'C30 H10 O15 Ru5'
_chemical_formula_weight 1115.73
_chemical_name_systematic
; 
 ? 
;
_space_group_IT_number 2
_symmetry_cell_setting triclinic
_symmetry_space_group_name_Hall '-P 1'
_symmetry_space_group_name_H-M 'P -1'
_atom_sites_solution_hydrogens geom
_atom_sites_solution_primary direct
_atom_sites_solution_secondary difmap
_audit_creation_method SHELXL-97
_cell_angle_alpha 98.72(5)
_cell_angle_beta 104.12(6)
_cell_angle_gamma 110.94(4)
_cell_formula_units_Z 2
_cell_length_a 9.820(5)
_cell_length_b 12.992(5)
_cell_length_c 14.957(5)
_cell_measurement_reflns_used 128
_cell_measurement_temperature 173(2)
_cell_volume 1667.2(15)
_computing_cell_refinement 'Bruker SMART'
_computing_data_collection 'Bruker SMART'
_computing_data_reduction 'Bruker SHELXTL'
_computing_molecular_graphics 'Bruker SHELXTL'
_computing_publication_material 'Bruker SHELXTL'
_computing_structure_refinement 'SHELXL-97 (Sheldrick, 1997)'
_computing_structure_solution 'SHELXS-97 (Sheldrick, 1990)'
_diffrn_ambient_temperature 173(2)
_diffrn_measured_fraction_theta_full 0.987
_diffrn_measured_fraction_theta_max 0.987
_diffrn_measurement_device_type 'CCD area detector'
_diffrn_measurement_method 'frames, each covering 0.3 deg in \w'
_diffrn_radiation_monochromator graphite
_diffrn_radiation_source 'fine-focus sealed tube'
_diffrn_radiation_type MoK\a
_diffrn_radiation_wavelength 0.71073
_diffrn_reflns_av_R_equivalents 0.0343
_diffrn_reflns_av_sigmaI/netI 0.0568
_diffrn_reflns_limit_h_max 12
_diffrn_reflns_limit_h_min -12
_diffrn_reflns_limit_k_max 16
_diffrn_reflns_limit_k_min -16
_diffrn_reflns_limit_l_max 19
_diffrn_reflns_limit_l_min -19
_diffrn_reflns_number 17369
_diffrn_reflns_theta_full 27.48
_diffrn_reflns_theta_max 27.48
_diffrn_reflns_theta_min 1.46
_diffrn_standards_decay_% 0
_exptl_absorpt_coefficient_mu 2.284
_exptl_absorpt_correction_T_max 0.746
_exptl_absorpt_correction_T_min 0.565
_exptl_absorpt_correction_type multi-scan
_exptl_absorpt_process_details
; 
 G. M. Sheldrick. 
 SADABS: A program for absorption correction with the Siemens SMART system; 
 University of G\"ottingen: Germany, 1996.
;
_exptl_crystal_colour 'dark red'
_exptl_crystal_density_diffrn 2.223
_exptl_crystal_density_method 'not measured'
_exptl_crystal_description block
_exptl_crystal_F_000 1060
_exptl_crystal_size_max 0.40
_exptl_crystal_size_mid 0.30
_exptl_crystal_size_min 0.30
_refine_diff_density_max 1.015
_refine_diff_density_min -1.433
_refine_diff_density_rms 0.130
_refine_ls_extinction_method none
_refine_ls_goodness_of_fit_ref 0.882
_refine_ls_hydrogen_treatment constr
_refine_ls_matrix_type full
_refine_ls_number_parameters 451
_refine_ls_number_reflns 7545
_refine_ls_number_restraints 0
_refine_ls_restrained_S_all 0.882
_refine_ls_R_factor_all 0.0368
_refine_ls_R_factor_gt 0.0288
_refine_ls_shift/su_max 0.001
_refine_ls_shift/su_mean 0.000
_refine_ls_structure_factor_coef Fsqd
_refine_ls_weighting_details 'calc w=1/[\s^2^(Fo^2^)+(0.0276P)^2^+0.0000P] where P=(Fo^2^+2Fc^2^)/3'
_refine_ls_weighting_scheme calc
_refine_ls_wR_factor_gt 0.0636
_refine_ls_wR_factor_ref 0.0647
_reflns_number_gt 5893
_reflns_number_total 7545
_reflns_threshold_expression >2sigma(I)
_cod_data_source_file b006146h.txt
_cod_data_source_block 12
_cod_depositor_comments
;
The following automatic conversions were performed:
'_symmetry_cell_setting' value 'Triclinic' changed to 'triclinic'
according to '/home/saulius/struct/CIF-dictionaries/cif_core.dic'
dictionary named 'cif_core.dic' version 2.4.1 from 2010-06-29.

Automatic conversion script
Id: cif_fix_enum 1527 2010-12-29 10:47:43Z saulius 
;
_cod_original_cell_volume 1667.2(12)
_cod_original_sg_symbol_H-M P-1
_cod_database_code 7010115

loop_
_symmetry_equiv_pos_as_xyz
'x, y, z'
'-x, -y, -z'

loop_
_atom_site_label
_atom_site_type_symbol
_atom_site_fract_x
_atom_site_fract_y
_atom_site_fract_z
_atom_site_U_iso_or_equiv
_atom_site_adp_type
_atom_site_occupancy
_atom_site_symmetry_multiplicity
_atom_site_calc_flag
_atom_site_refinement_flags
_atom_site_disorder_assembly
_atom_site_disorder_group
Ru1 Ru 0.22609(3) 0.24105(2) 0.65463(2) 0.02068(8) Uani 1 1 d . . .
Ru2 Ru 0.39330(3) 0.21855(2) 0.83078(2) 0.02065(8) Uani 1 1 d . . .
Ru3 Ru 0.45510(3) 0.15750(2) 0.66077(2) 0.02046(8) Uani 1 1 d . . .
Ru4 Ru 0.69371(3) 0.30534(2) 0.82510(2) 0.02125(8) Uani 1 1 d . . .
Ru5 Ru 0.54551(4) 0.07427(3) 0.81984(2) 0.02493(8) Uani 1 1 d . . .
C1 C 0.1525(4) 0.2492(3) 0.5274(3) 0.0294(9) Uani 1 1 d . . .
C2 C 0.1158(4) 0.3223(3) 0.6916(3) 0.0328(10) Uani 1 1 d . . .
C3 C 0.0588(4) 0.0892(3) 0.6269(3) 0.0276(9) Uani 1 1 d . . .
C4 C 0.2033(5) 0.1030(3) 0.8292(3) 0.0305(9) Uani 1 1 d . . .
C5 C 0.3471(4) 0.3434(4) 0.8795(3) 0.0308(9) Uani 1 1 d . . .
C6 C 0.4968(5) 0.2150(4) 0.9570(3) 0.0350(10) Uani 1 1 d . . .
C7 C 0.3562(5) -0.0537(4) 0.7945(3) 0.0335(10) Uani 1 1 d . . .
C8 C 0.6438(5) 0.0581(4) 0.9391(3) 0.0342(10) Uani 1 1 d . . .
C9 C 0.6322(5) -0.0150(4) 0.7629(3) 0.0410(11) Uani 1 1 d . . .
C10 C 0.8354(5) 0.2339(3) 0.8352(3) 0.0310(10) Uani 1 1 d . . .
C11 C 0.7898(4) 0.3906(3) 0.9552(3) 0.0299(9) Uani 1 1 d . . .
C12 C 0.8129(4) 0.4346(3) 0.7869(3) 0.0256(9) Uani 1 1 d . . .
C13 C 0.3034(5) 0.0021(3) 0.6025(3) 0.0307(9) Uani 1 1 d . . .
C14 C 0.4282(5) 0.2059(3) 0.5447(3) 0.0299(9) Uani 1 1 d . . .
C15 C 0.6243(5) 0.1318(4) 0.6396(3) 0.0350(10) Uani 1 1 d . . .
C16 C 0.4945(4) 0.3195(3) 0.7467(3) 0.0207(8) Uani 1 1 d . . .
C17 C 0.4351(4) 0.3909(3) 0.7055(2) 0.0200(8) Uani 1 1 d . . .
C18 C 0.4754(4) 0.5023(3) 0.7049(3) 0.0228(8) Uani 1 1 d . . .
C19 C 0.6265(4) 0.5942(3) 0.7685(3) 0.0264(9) Uani 1 1 d . . .
C24 C 0.6811(4) 0.6020(3) 0.8656(3) 0.0325(10) Uani 1 1 d . . .
H24 H 0.6232 0.5470 0.8924 0.039 Uiso 1 1 calc R . .
C23 C 0.8203(5) 0.6904(4) 0.9233(3) 0.0463(13) Uani 1 1 d . . .
H23 H 0.8570 0.6963 0.9896 0.056 Uiso 1 1 calc R . .
C22 C 0.9053(5) 0.7698(4) 0.8842(4) 0.0551(15) Uani 1 1 d . . .
H22 H 1.0011 0.8295 0.9235 0.066 Uiso 1 1 calc R . .
C21 C 0.8517(5) 0.7627(4) 0.7888(4) 0.0506(14) Uani 1 1 d . . .
H21 H 0.9110 0.8174 0.7623 0.061 Uiso 1 1 calc R . .
C20 C 0.7118(5) 0.6763(3) 0.7306(3) 0.0348(10) Uani 1 1 d . . .
H20 H 0.6741 0.6732 0.6649 0.042 Uiso 1 1 calc R . .
C25 C 0.3722(4) 0.5400(3) 0.6410(3) 0.0275(9) Uani 1 1 d . . .
C26 C 0.3351(5) 0.5049(3) 0.5426(3) 0.0348(10) Uani 1 1 d . . .
H26 H 0.3760 0.4561 0.5162 0.042 Uiso 1 1 calc R . .
C27 C 0.2393(6) 0.5397(4) 0.4821(4) 0.0522(14) Uani 1 1 d . . .
H27 H 0.2135 0.5137 0.4149 0.063 Uiso 1 1 calc R . .
C28 C 0.1822(6) 0.6110(4) 0.5191(4) 0.0665(19) Uani 1 1 d . . .
H28 H 0.1178 0.6357 0.4776 0.080 Uiso 1 1 calc R . .
C29 C 0.2169(6) 0.6471(4) 0.6152(4) 0.0656(18) Uani 1 1 d . . .
H29 H 0.1748 0.6957 0.6405 0.079 Uiso 1 1 calc R . .
C30 C 0.3133(5) 0.6137(4) 0.6765(4) 0.0474(13) Uani 1 1 d . . .
H30 H 0.3394 0.6415 0.7436 0.057 Uiso 1 1 calc R . .
O1 O 0.1045(3) 0.2506(2) 0.4505(2) 0.0411(8) Uani 1 1 d . . .
O2 O 0.0514(4) 0.3738(3) 0.7146(3) 0.0520(9) Uani 1 1 d . . .
O3 O -0.0433(3) 0.0038(2) 0.6077(2) 0.0405(8) Uani 1 1 d . . .
O4 O 0.0922(3) 0.0392(2) 0.8316(2) 0.0437(8) Uani 1 1 d . . .
O5 O 0.3298(4) 0.4209(3) 0.9120(2) 0.0449(8) Uani 1 1 d . . .
O6 O 0.5447(4) 0.2238(3) 1.0366(2) 0.0455(8) Uani 1 1 d . . .
O7 O 0.2454(4) -0.1319(3) 0.7811(2) 0.0514(9) Uani 1 1 d . . .
O8 O 0.7006(4) 0.0445(3) 1.0101(2) 0.0543(10) Uani 1 1 d . . .
O9 O 0.6812(5) -0.0706(3) 0.7285(3) 0.0675(11) Uani 1 1 d . . .
O10 O 0.9355(3) 0.2082(3) 0.8414(2) 0.0423(8) Uani 1 1 d . . .
O11 O 0.8485(3) 0.4439(3) 1.0319(2) 0.0488(9) Uani 1 1 d . . .
O12 O 0.8904(3) 0.5074(2) 0.7650(2) 0.0361(7) Uani 1 1 d . . .
O13 O 0.2137(3) -0.0888(2) 0.5680(2) 0.0410(8) Uani 1 1 d . . .
O14 O 0.4214(4) 0.2302(3) 0.4740(2) 0.0452(8) Uani 1 1 d . . .
O15 O 0.7209(4) 0.1186(3) 0.6163(2) 0.0553(10) Uani 1 1 d . . .

loop_
_atom_site_aniso_label
_atom_site_aniso_U_11
_atom_site_aniso_U_22
_atom_site_aniso_U_33
_atom_site_aniso_U_23
_atom_site_aniso_U_13
_atom_site_aniso_U_12
Ru1 0.01855(15) 0.01622(14) 0.02310(16) 0.00313(12) 0.00251(12) 0.00608(12)
Ru2 0.02181(15) 0.01901(15) 0.02058(16) 0.00485(12) 0.00678(12) 0.00798(12)
Ru3 0.02368(15) 0.01790(15) 0.01832(16) 0.00238(12) 0.00435(12) 0.00945(12)
Ru4 0.01934(15) 0.02126(15) 0.02056(16) 0.00409(12) 0.00342(12) 0.00802(12)
Ru5 0.02991(17) 0.02095(16) 0.02460(17) 0.00705(13) 0.00567(13) 0.01285(13)
C1 0.025(2) 0.0208(19) 0.034(2) 0.0061(18) 0.0035(18) 0.0041(16)
C2 0.025(2) 0.030(2) 0.038(3) 0.0066(19) 0.0066(18) 0.0074(18)
C3 0.028(2) 0.025(2) 0.031(2) 0.0077(18) 0.0076(17) 0.0131(18)
C4 0.036(2) 0.026(2) 0.032(2) 0.0100(18) 0.0104(19) 0.0155(19)
C5 0.029(2) 0.035(2) 0.030(2) 0.0106(19) 0.0119(18) 0.0136(19)
C6 0.034(2) 0.036(2) 0.033(3) 0.011(2) 0.008(2) 0.013(2)
C7 0.044(3) 0.028(2) 0.029(2) 0.0062(18) 0.010(2) 0.018(2)
C8 0.031(2) 0.037(2) 0.034(2) 0.016(2) 0.0088(19) 0.0122(19)
C9 0.050(3) 0.037(2) 0.042(3) 0.010(2) 0.015(2) 0.024(2)
C10 0.029(2) 0.033(2) 0.029(2) 0.0047(18) 0.0058(18) 0.0135(19)
C11 0.025(2) 0.032(2) 0.031(2) 0.0067(19) 0.0077(18) 0.0116(18)
C12 0.0233(19) 0.030(2) 0.023(2) 0.0039(17) 0.0033(16) 0.0139(17)
C13 0.038(2) 0.029(2) 0.025(2) 0.0061(18) 0.0069(18) 0.017(2)
C14 0.033(2) 0.026(2) 0.033(2) 0.0081(18) 0.0117(18) 0.0135(18)
C15 0.040(2) 0.048(3) 0.022(2) 0.005(2) 0.0095(19) 0.024(2)
C16 0.0182(17) 0.0200(17) 0.0184(19) -0.0019(15) 0.0043(14) 0.0055(15)
C17 0.0223(18) 0.0194(18) 0.0151(18) 0.0021(15) 0.0047(14) 0.0069(15)
C18 0.0204(18) 0.0209(18) 0.022(2) 0.0022(16) 0.0033(15) 0.0068(15)
C19 0.0243(19) 0.0143(17) 0.031(2) 0.0005(16) 0.0020(17) 0.0046(16)
C24 0.030(2) 0.025(2) 0.033(2) 0.0001(18) 0.0055(18) 0.0065(18)
C23 0.038(3) 0.045(3) 0.031(3) -0.007(2) -0.005(2) 0.007(2)
C22 0.038(3) 0.030(3) 0.061(4) 0.001(2) -0.008(3) -0.005(2)
C21 0.036(3) 0.028(2) 0.069(4) 0.018(2) 0.007(3) -0.003(2)
C20 0.035(2) 0.025(2) 0.039(3) 0.0121(19) 0.0044(19) 0.0084(18)
C25 0.026(2) 0.0176(18) 0.032(2) 0.0063(17) 0.0023(17) 0.0056(16)
C26 0.035(2) 0.029(2) 0.033(2) 0.0109(19) 0.0049(19) 0.0065(19)
C27 0.058(3) 0.041(3) 0.040(3) 0.020(2) -0.004(2) 0.010(3)
C28 0.064(3) 0.036(3) 0.074(4) 0.016(3) -0.023(3) 0.021(3)
C29 0.066(4) 0.042(3) 0.075(4) -0.006(3) -0.013(3) 0.038(3)
C30 0.054(3) 0.033(2) 0.044(3) -0.007(2) -0.006(2) 0.028(2)
O1 0.0406(17) 0.0350(17) 0.0323(18) 0.0112(14) -0.0019(14) 0.0067(14)
O2 0.050(2) 0.053(2) 0.069(3) 0.0136(18) 0.0255(18) 0.0355(18)
O3 0.0295(15) 0.0233(15) 0.054(2) 0.0083(14) 0.0057(14) 0.0008(13)
O4 0.0328(16) 0.0337(16) 0.063(2) 0.0217(16) 0.0189(16) 0.0055(14)
O5 0.063(2) 0.0373(17) 0.042(2) 0.0009(15) 0.0224(17) 0.0292(17)
O6 0.0532(19) 0.060(2) 0.0246(17) 0.0133(16) 0.0085(15) 0.0265(17)
O7 0.054(2) 0.0302(17) 0.053(2) 0.0045(16) 0.0161(17) 0.0022(16)
O8 0.0483(19) 0.071(2) 0.040(2) 0.0320(19) 0.0041(16) 0.0201(18)
O9 0.092(3) 0.058(2) 0.082(3) 0.017(2) 0.044(2) 0.054(2)
O10 0.0346(17) 0.0442(18) 0.049(2) 0.0085(16) 0.0075(15) 0.0235(15)
O11 0.0428(18) 0.061(2) 0.0270(17) -0.0058(16) -0.0013(15) 0.0190(17)
O12 0.0369(16) 0.0338(16) 0.0444(19) 0.0173(15) 0.0196(14) 0.0152(14)
O13 0.0490(18) 0.0195(14) 0.0361(18) -0.0015(13) 0.0044(15) 0.0031(14)
O14 0.061(2) 0.052(2) 0.0334(19) 0.0218(16) 0.0181(16) 0.0295(18)
O15 0.056(2) 0.091(3) 0.037(2) 0.0132(19) 0.0192(17) 0.050(2)

loop_
_atom_type_symbol
_atom_type_description
_atom_type_scat_dispersion_real
_atom_type_scat_dispersion_imag
_atom_type_scat_source
C C 0.0033 0.0016 'International Tables Vol C Tables 4.2.6.8 and 6.1.1.4'
H H 0.0000 0.0000 'International Tables Vol C Tables 4.2.6.8 and 6.1.1.4'
O O 0.0106 0.0060 'International Tables Vol C Tables 4.2.6.8 and 6.1.1.4'
Ru Ru -1.2594 0.8363 'International Tables Vol C Tables 4.2.6.8 and 6.1.1.4'

loop_
_geom_angle_atom_site_label_1
_geom_angle_atom_site_label_2
_geom_angle_atom_site_label_3
_geom_angle
_geom_angle_site_symmetry_1
_geom_angle_site_symmetry_3
_geom_angle_publ_flag
C2 Ru1 C1 89.24(19) . . ?
C2 Ru1 C3 95.14(17) . . ?
C1 Ru1 C3 91.22(18) . . ?
C2 Ru1 C17 91.85(16) . . ?
C1 Ru1 C17 99.46(16) . . ?
C3 Ru1 C17 167.31(15) . . ?
C2 Ru1 C16 115.14(16) . . ?
C1 Ru1 C16 123.54(16) . . ?
C3 Ru1 C16 132.02(15) . . ?
C17 Ru1 C16 35.44(13) . . ?
C2 Ru1 Ru3 161.22(13) . . ?
C1 Ru1 Ru3 106.72(14) . . ?
C3 Ru1 Ru3 94.36(12) . . ?
C17 Ru1 Ru3 76.09(11) . . ?
C16 Ru1 Ru3 47.69(9) . . ?
C2 Ru1 Ru2 103.84(14) . . ?
C1 Ru1 Ru2 166.05(13) . . ?
C3 Ru1 Ru2 92.40(14) . . ?
C17 Ru1 Ru2 75.63(12) . . ?
C16 Ru1 Ru2 46.32(10) . . ?
Ru3 Ru1 Ru2 59.57(4) . . ?
C5 Ru2 C4 94.12(18) . . ?
C5 Ru2 C6 92.90(19) . . ?
C4 Ru2 C6 90.94(19) . . ?
C5 Ru2 C16 86.55(16) . . ?
C4 Ru2 C16 142.71(16) . . ?
C6 Ru2 C16 126.30(16) . . ?
C5 Ru2 Ru4 108.93(13) . . ?
C4 Ru2 Ru4 156.08(12) . . ?
C6 Ru2 Ru4 81.82(14) . . ?
C16 Ru2 Ru4 48.60(10) . . ?
C5 Ru2 Ru5 159.93(12) . . ?
C4 Ru2 Ru5 95.65(13) . . ?
C6 Ru2 Ru5 69.47(14) . . ?
C16 Ru2 Ru5 96.11(11) . . ?
Ru4 Ru2 Ru5 60.46(4) . . ?
C5 Ru2 Ru3 131.23(13) . . ?
C4 Ru2 Ru3 109.62(14) . . ?
C6 Ru2 Ru3 127.19(14) . . ?
C16 Ru2 Ru3 48.94(10) . . ?
Ru4 Ru2 Ru3 59.62(7) . . ?
Ru5 Ru2 Ru3 60.74(4) . . ?
C5 Ru2 Ru1 80.44(13) . . ?
C4 Ru2 Ru1 88.00(14) . . ?
C6 Ru2 Ru1 173.16(14) . . ?
C16 Ru2 Ru1 55.29(10) . . ?
Ru4 Ru2 Ru1 101.74(6) . . ?
Ru5 Ru2 Ru1 117.36(4) . . ?
Ru3 Ru2 Ru1 59.38(3) . . ?
C15 Ru3 C14 88.07(19) . . ?
C15 Ru3 C13 96.41(19) . . ?
C14 Ru3 C13 95.45(18) . . ?
C15 Ru3 C16 119.43(17) . . ?
C14 Ru3 C16 93.09(16) . . ?
C13 Ru3 C16 143.40(16) . . ?
C15 Ru3 Ru4 78.94(13) . . ?
C14 Ru3 Ru4 119.02(12) . . ?
C13 Ru3 Ru4 144.77(13) . . ?
C16 Ru3 Ru4 48.47(10) . . ?
C15 Ru3 Ru1 161.93(14) . . ?
C14 Ru3 Ru1 75.24(13) . . ?
C13 Ru3 Ru1 92.11(13) . . ?
C16 Ru3 Ru1 56.01(11) . . ?
Ru4 Ru3 Ru1 102.91(5) . . ?
C15 Ru3 Ru2 131.39(13) . . ?
C14 Ru3 Ru2 132.57(13) . . ?
C13 Ru3 Ru2 103.26(14) . . ?
C16 Ru3 Ru2 48.06(11) . . ?
Ru4 Ru3 Ru2 59.57(4) . . ?
Ru1 Ru3 Ru2 61.06(5) . . ?
C15 Ru3 Ru5 79.27(14) . . ?
C14 Ru3 Ru5 167.28(13) . . ?
C13 Ru3 Ru5 84.88(14) . . ?
C16 Ru3 Ru5 94.17(11) . . ?
Ru4 Ru3 Ru5 59.90(4) . . ?
Ru1 Ru3 Ru5 117.47(4) . . ?
Ru2 Ru3 Ru5 59.18(3) . . ?
C11 Ru4 C10 91.69(18) . . ?
C11 Ru4 C12 90.00(18) . . ?
C10 Ru4 C12 96.67(17) . . ?
C11 Ru4 C16 117.84(17) . . ?
C10 Ru4 C16 150.20(16) . . ?
C12 Ru4 C16 87.73(15) . . ?
C11 Ru4 Ru2 96.72(14) . . ?
C10 Ru4 Ru2 128.76(13) . . ?
C12 Ru4 Ru2 133.59(12) . . ?
C16 Ru4 Ru2 48.80(11) . . ?
C11 Ru4 Ru3 157.48(12) . . ?
C10 Ru4 Ru3 101.33(13) . . ?
C12 Ru4 Ru3 106.41(12) . . ?
C16 Ru4 Ru3 49.57(10) . . ?
Ru2 Ru4 Ru3 60.81(5) . . ?
C11 Ru4 Ru5 108.08(14) . . ?
C10 Ru4 Ru5 69.39(13) . . ?
C12 Ru4 Ru5 156.98(12) . . ?
C16 Ru4 Ru5 95.82(11) . . ?
Ru2 Ru4 Ru5 59.93(4) . . ?
Ru3 Ru4 Ru5 60.96(5) . . ?
C9 Ru5 C8 88.0(2) . . ?
C9 Ru5 C7 92.9(2) . . ?
C8 Ru5 C7 95.57(19) . . ?
C9 Ru5 Ru2 157.02(15) . . ?
C8 Ru5 Ru2 114.52(15) . . ?
C7 Ru5 Ru2 89.56(14) . . ?
C9 Ru5 Ru4 111.40(15) . . ?
C8 Ru5 Ru4 106.11(14) . . ?
C7 Ru5 Ru4 147.49(13) . . ?
Ru2 Ru5 Ru4 59.62(4) . . ?
C9 Ru5 Ru3 96.96(15) . . ?
C8 Ru5 Ru3 165.24(13) . . ?
C7 Ru5 Ru3 98.04(15) . . ?
Ru2 Ru5 Ru3 60.08(4) . . ?
Ru4 Ru5 Ru3 59.14(6) . . ?
O1 C1 Ru1 177.7(3) . . ?
O2 C2 Ru1 178.5(4) . . ?
O3 C3 Ru1 176.0(4) . . ?
O4 C4 Ru2 176.8(4) . . ?
O5 C5 Ru2 175.4(4) . . ?
O6 C6 Ru2 167.9(4) . . ?
O7 C7 Ru5 177.9(4) . . ?
O8 C8 Ru5 177.7(4) . . ?
O9 C9 Ru5 178.4(4) . . ?
O10 C10 Ru4 169.1(4) . . ?
O11 C11 Ru4 178.2(4) . . ?
O12 C12 Ru4 175.2(3) . . ?
O13 C13 Ru3 179.6(4) . . ?
O14 C14 Ru3 173.5(4) . . ?
O15 C15 Ru3 171.8(4) . . ?
C17 C16 Ru4 145.8(3) . . ?
C17 C16 Ru2 123.3(3) . . ?
Ru4 C16 Ru2 82.60(14) . . ?
C17 C16 Ru3 120.0(2) . . ?
Ru4 C16 Ru3 81.96(15) . . ?
Ru2 C16 Ru3 83.00(13) . . ?
C17 C16 Ru1 61.44(19) . . ?
Ru4 C16 Ru1 152.59(18) . . ?
Ru2 C16 Ru1 78.39(12) . . ?
Ru3 C16 Ru1 76.30(12) . . ?
C18 C17 C16 141.1(3) . . ?
C18 C17 Ru1 135.3(3) . . ?
C16 C17 Ru1 83.1(2) . . ?
C17 C18 C25 122.1(3) . . ?
C17 C18 C19 121.9(3) . . ?
C25 C18 C19 116.0(3) . . ?
C20 C19 C24 119.3(4) . . ?
C20 C19 C18 119.2(4) . . ?
C24 C19 C18 121.5(4) . . ?
C23 C24 C19 120.0(4) . . ?
C22 C23 C24 120.0(5) . . ?
C21 C22 C23 120.2(4) . . ?
C22 C21 C20 120.6(4) . . ?
C21 C20 C19 119.9(4) . . ?
C30 C25 C26 117.5(4) . . ?
C30 C25 C18 122.0(4) . . ?
C26 C25 C18 120.5(4) . . ?
C27 C26 C25 121.1(5) . . ?
C28 C27 C26 120.0(5) . . ?
C27 C28 C29 120.2(5) . . ?
C28 C29 C30 120.4(5) . . ?
C29 C30 C25 120.8(5) . . ?

loop_
_geom_bond_atom_site_label_1
_geom_bond_atom_site_label_2
_geom_bond_distance
_geom_bond_site_symmetry_2
_geom_bond_publ_flag
Ru1 C2 1.877(5) . ?
Ru1 C1 1.897(4) . ?
Ru1 C3 1.966(4) . ?
Ru1 C17 2.124(4) . ?
Ru1 C16 2.401(4) . ?
Ru1 Ru3 2.8139(13) . ?
Ru1 Ru2 2.8615(18) . ?
Ru2 C5 1.923(5) . ?
Ru2 C4 1.924(4) . ?
Ru2 C6 1.929(5) . ?
Ru2 C16 2.113(4) . ?
Ru2 Ru4 2.7847(16) . ?
Ru2 Ru5 2.7934(12) . ?
Ru2 Ru3 2.8194(12) . ?
Ru3 C15 1.895(5) . ?
Ru3 C14 1.925(5) . ?
Ru3 C13 1.933(4) . ?
Ru3 C16 2.142(4) . ?
Ru3 Ru4 2.786(3) . ?
Ru3 Ru5 2.8379(14) . ?
Ru4 C11 1.899(4) . ?
Ru4 C10 1.919(4) . ?
Ru4 C12 1.931(4) . ?
Ru4 C16 2.106(4) . ?
Ru4 Ru5 2.8082(15) . ?
Ru5 C9 1.885(5) . ?
Ru5 C8 1.892(5) . ?
Ru5 C7 1.903(5) . ?
C1 O1 1.137(5) . ?
C2 O2 1.143(5) . ?
C3 O3 1.134(4) . ?
C4 O4 1.122(5) . ?
C5 O5 1.137(5) . ?
C6 O6 1.140(5) . ?
C7 O7 1.139(5) . ?
C8 O8 1.143(5) . ?
C9 O9 1.129(5) . ?
C10 O10 1.134(5) . ?
C11 O11 1.131(5) . ?
C12 O12 1.133(4) . ?
C13 O13 1.135(4) . ?
C14 O14 1.142(5) . ?
C15 O15 1.145(5) . ?
C16 C17 1.403(5) . ?
C17 C18 1.360(5) . ?
C18 C25 1.485(5) . ?
C18 C19 1.494(5) . ?
C19 C20 1.392(5) . ?
C19 C24 1.394(6) . ?
C24 C23 1.391(6) . ?
C23 C22 1.381(7) . ?
C22 C21 1.371(7) . ?
C21 C20 1.387(6) . ?
C25 C30 1.386(6) . ?
C25 C26 1.387(6) . ?
C26 C27 1.386(6) . ?
C27 C28 1.358(8) . ?
C28 C29 1.358(8) . ?
C29 C30 1.384(6) . ?
